data_7700025
loop_
_publ_author_name
'Guillou, Amaury'
'Lima, Lu\'is M P'
'Esteban-G\'omez, David'
'Delgado, Rita'
'Platas-Iglesias, Carlos'
'Patinec, V\'eronique'
'Tripier, Rapha\"el'

_publ_section_title
;
 endo- versus exo-Cyclic coordination in copper complexes with
 methylthiazolylcarboxylate tacn derivatives.
;
_journal_issue 24
_journal_name_full 'Dalton transactions (Cambridge, England : 2003)'
_journal_page_first 8740
_journal_page_last 8755
_journal_paper_doi 10.1039/c9dt01366k
_journal_volume 48
_journal_year 2019
_chemical_formula_moiety 'C8 H4 Cu N2 O4 S2, 4(H2 O)'
_chemical_formula_sum 'C8 H12 Cu N2 O8 S2'
_chemical_formula_weight 391.86
_space_group_IT_number 14
_space_group_name_Hall '-P 2ybc'
_space_group_name_H-M_alt 'P 1 21/c 1'
_symmetry_cell_setting monoclinic
_symmetry_Int_Tables_number 14
_symmetry_space_group_name_Hall '-P 2ybc'
_symmetry_space_group_name_H-M 'P 1 21/c 1'
_atom_sites_solution_hydrogens geom
_atom_sites_solution_primary direct
_atom_sites_solution_secondary difmap
_audit_creation_date 2018-05-04T20:45:11-00:00
_audit_creation_method 'WinGX routine CIF_UPDATE'
_audit_update_record
;
2019-03-07 deposited with the CCDC.    2019-05-17 downloaded from the CCDC.
;
_cell_angle_alpha 90
_cell_angle_beta 96.069(4)
_cell_angle_gamma 90
_cell_formula_units_Z 2
_cell_length_a 9.9681(4)
_cell_length_b 7.6471(3)
_cell_length_c 9.1380(5)
_cell_measurement_reflns_used 2047
_cell_measurement_temperature 297(2)
_cell_measurement_theta_max 28.752
_cell_measurement_theta_min 4.11
_cell_volume 692.66(5)
_computing_cell_refinement
;
        CrysAlisPro, Agilent Technologies,
        Version 1.171.37.34i (release 04-08-2014 CrysAlis171 .NET)
        (compiled Aug  4 2014,14:34:23)
;
_computing_data_collection
;
        CrysAlisPro, Agilent Technologies,
        Version 1.171.37.34i (release 04-08-2014 CrysAlis171 .NET)
        (compiled Aug  4 2014,14:34:23)
;
_computing_data_reduction
;
        CrysAlisPro, Agilent Technologies,
        Version 1.171.37.34i (release 04-08-2014 CrysAlis171 .NET)
        (compiled Aug  4 2014,14:34:23)
;
_computing_molecular_graphics
;
        ORTEP3 for Windows (Farrugia, 1997)
        MERCURY  (Bruno et al., 2002)
;
_computing_publication_material
;
        WinGX (Farrugia, 1999)
        PLATON (Spek, 1990-2003)
        enCIFer (Allen et al., 2004)
;
_computing_structure_refinement 'SHELXL-97 (Sheldrick, 2008)'
_computing_structure_solution 'SIR-92 (Altomare et al., 1992)'
_diffrn_ambient_temperature 297(2)
_diffrn_detector 'CCD plate'
_diffrn_detector_area_resol_mean 8.3622
_diffrn_measured_fraction_theta_full 0.999
_diffrn_measured_fraction_theta_max 0.999
_diffrn_measurement_device 'four-circle diffractometer'
_diffrn_measurement_device_type 'Xcalibur, Sapphire2, large Be window'
_diffrn_measurement_method '\w scans'
_diffrn_orient_matrix_UB_11 0.0069007
_diffrn_orient_matrix_UB_12 0.0618237
_diffrn_orient_matrix_UB_13 -0.0565909
_diffrn_orient_matrix_UB_21 0.0708915
_diffrn_orient_matrix_UB_22 -0.0128659
_diffrn_orient_matrix_UB_23 0.0084827
_diffrn_orient_matrix_UB_31 -0.0071736
_diffrn_orient_matrix_UB_32 -0.0678807
_diffrn_orient_matrix_UB_33 -0.0530994
_diffrn_radiation_monochromator graphite
_diffrn_radiation_probe x-ray
_diffrn_radiation_type MoK\a
_diffrn_radiation_wavelength 0.71073
_diffrn_reflns_av_R_equivalents 0.0471
_diffrn_reflns_av_unetI/netI 0.0425
_diffrn_reflns_limit_h_max 11
_diffrn_reflns_limit_h_min -12
_diffrn_reflns_limit_k_max 9
_diffrn_reflns_limit_k_min -8
_diffrn_reflns_limit_l_max 11
_diffrn_reflns_limit_l_min -7
_diffrn_reflns_number 4250
_diffrn_reflns_theta_full 26.36
_diffrn_reflns_theta_max 26.36
_diffrn_reflns_theta_min 3.48
_diffrn_source 'Enhance (Mo) X-ray Source'
_exptl_absorpt_coefficient_mu 1.918
_exptl_absorpt_correction_T_max 0.9626
_exptl_absorpt_correction_T_min 0.4372
_exptl_absorpt_correction_type multi-scan
_exptl_absorpt_process_details
;
        CrysAlisPro, Agilent Technologies,
        Version 1.171.37.34i (release 04-08-2014 CrysAlis171 .NET)
        (compiled Aug  4 2014,14:34:23)
        Empirical absorption correction using spherical harmonics,
        implemented in SCALE3 ABSPACK scaling algorithm.
;
_exptl_crystal_colour 'clear light blue'
_exptl_crystal_density_diffrn 1.879
_exptl_crystal_density_method 'not measured'
_exptl_crystal_description 'hexagonal plate // (100), edges {011}, {01-1}'
_exptl_crystal_F_000 398
_exptl_crystal_recrystallization_method 'from solution in water at room temperature,by slow evaporation of solvent'
_exptl_crystal_size_max 0.14
_exptl_crystal_size_mid 0.08
_exptl_crystal_size_min 0.02
_refine_diff_density_max 0.413
_refine_diff_density_min -0.311
_refine_diff_density_rms 0.07
_refine_ls_extinction_method none
_refine_ls_goodness_of_fit_ref 1.061
_refine_ls_hydrogen_treatment mixed
_refine_ls_matrix_type full
_refine_ls_number_parameters 113
_refine_ls_number_reflns 1416
_refine_ls_number_restraints 6
_refine_ls_restrained_S_all 1.062
_refine_ls_R_factor_all 0.0418
_refine_ls_R_factor_gt 0.0336
_refine_ls_shift/su_max 0.001
_refine_ls_shift/su_mean 0
_refine_ls_structure_factor_coef Fsqd
_refine_ls_weighting_details 'calc w=1/[\s^2^(Fo^2^)+(0.0364P)^2^+0.2929P] where P=(Fo^2^+2Fc^2^)/3'
_refine_ls_weighting_scheme calc
_refine_ls_wR_factor_gt 0.0827
_refine_ls_wR_factor_ref 0.0886
_reflns_number_gt 1218
_reflns_number_total 1416
_reflns_threshold_expression >2\s(I)
_cod_data_source_file c9dt01366k2.cif
_cod_data_source_block cu-tha3-a_297k
_cod_depositor_comments
;Adding full bibliography for 7700023--7700025.cif.

The following automatic conversions were performed:

data name '_iucr_refine_instruction_details' was replaced with
'_iucr_refine_instructions_details' as specified in the replacement
file 'data/replacement-values/replacement_tags.lst'.

Automatic conversion script
Id: cif_correct_tags 9268 2022-04-12 08:56:07Z antanas 
;
_cod_original_sg_symbol_Hall -P2ybc
_cod_original_sg_symbol_H-M P21/c
_cod_database_code 7700025

loop_
_symmetry_equiv_pos_as_xyz
'x, y, z'
'-x, y+1/2, -z+1/2'
'-x, -y, -z'
'x, -y-1/2, z-1/2'

loop_
_atom_site_label
_atom_site_type_symbol
_atom_site_fract_x
_atom_site_fract_y
_atom_site_fract_z
_atom_site_U_iso_or_equiv
_atom_site_adp_type
_atom_site_occupancy
_atom_site_symmetry_multiplicity
_atom_site_calc_flag
_atom_site_refinement_flags
C1 C 0.2422(3) 0.2823(4) -0.0721(3) 0.0404(6) Uani 1 1 d .
H1 H 0.1964 0.36 -0.1378 0.048 Uiso 1 1 calc R
C2 C 0.3185(3) 0.0452(4) 0.0896(3) 0.0404(7) Uani 1 1 d .
H2 H 0.3325 -0.0548 0.1471 0.049 Uiso 1 1 calc R
C3 C 0.4079(3) 0.1767(3) 0.0848(3) 0.0328(6) Uani 1 1 d .
C4 C 0.5463(3) 0.1991(3) 0.1623(3) 0.0337(6) Uani 1 1 d .
N1 N 0.3637(2) 0.3122(3) -0.0076(2) 0.0337(5) Uani 1 1 d .
O1 O 0.61085(19) 0.3299(2) 0.1195(2) 0.0366(4) Uani 1 1 d .
O2 O 0.5907(2) 0.0949(3) 0.2596(2) 0.0447(5) Uani 1 1 d .
S1 S 0.17615(8) 0.08850(10) -0.02448(9) 0.0458(2) Uani 1 1 d .
Cu1 Cu 0.5 0.5 0 0.03680(18) Uani 1 2 d S
O3 O 0.9579(3) 0.3765(4) 0.1705(3) 0.0657(7) Uani 1 1 d D
H3V H 1.016(5) 0.453(6) 0.168(6) 0.15(3) Uiso 1 1 d D
H3W H 0.920(3) 0.351(4) 0.091(3) 0.062(12) Uiso 1 1 d D
O4 O 0.1374(3) 0.6505(3) 0.1311(3) 0.0522(6) Uani 1 1 d D
H4V H 0.215(2) 0.623(5) 0.160(5) 0.091(15) Uiso 1 1 d D
H4W H 0.109(5) 0.721(6) 0.193(5) 0.14(2) Uiso 1 1 d D

loop_
_atom_site_aniso_label
_atom_site_aniso_U_11
_atom_site_aniso_U_22
_atom_site_aniso_U_33
_atom_site_aniso_U_23
_atom_site_aniso_U_13
_atom_site_aniso_U_12
C1 0.0380(16) 0.0400(15) 0.0419(16) 0.0054(12) -0.0018(12) -0.0003(13)
C2 0.0399(17) 0.0387(14) 0.0409(16) 0.0054(12) -0.0037(13) -0.0056(13)
C3 0.0328(14) 0.0346(13) 0.0304(13) 0.0004(10) 0.0004(11) -0.0005(12)
C4 0.0312(14) 0.0357(14) 0.0336(14) -0.0032(11) 0.0010(11) 0.0007(12)
N1 0.0305(12) 0.0329(11) 0.0367(12) 0.0014(9) -0.0006(9) -0.0006(10)
O1 0.0315(10) 0.0350(10) 0.0422(11) 0.0017(8) -0.0014(8) -0.0027(9)
O2 0.0375(12) 0.0508(12) 0.0438(12) 0.0147(9) -0.0051(9) -0.0009(10)
S1 0.0365(4) 0.0482(4) 0.0502(5) 0.0062(3) -0.0065(3) -0.0103(4)
Cu1 0.0329(3) 0.0300(3) 0.0461(3) 0.00426(19) -0.0023(2) -0.0022(2)
O3 0.0692(18) 0.0704(17) 0.0546(17) 0.0042(13) -0.0075(13) -0.0195(15)
O4 0.0408(13) 0.0634(14) 0.0506(14) -0.0057(11) -0.0033(11) -0.0009(12)

loop_
_atom_type_symbol
_atom_type_description
_atom_type_scat_dispersion_real
_atom_type_scat_dispersion_imag
_atom_type_scat_source
C C 0.0033 0.0016 'International Tables Vol C Tables 4.2.6.8 and 6.1.1.4'
H H 0 0 'International Tables Vol C Tables 4.2.6.8 and 6.1.1.4'
N N 0.0061 0.0033 'International Tables Vol C Tables 4.2.6.8 and 6.1.1.4'
O O 0.0106 0.006 'International Tables Vol C Tables 4.2.6.8 and 6.1.1.4'
S S 0.1246 0.1234 'International Tables Vol C Tables 4.2.6.8 and 6.1.1.4'
Cu Cu 0.3201 1.2651 'International Tables Vol C Tables 4.2.6.8 and 6.1.1.4'

loop_
_exptl_crystal_face_index_h
_exptl_crystal_face_index_k
_exptl_crystal_face_index_l
_exptl_crystal_face_perp_dist
1 1 -1 0.045
1 0 -1 0.035
0 1 -1 0.05
1 -1 -1 0.06
0 0 -1 0.04
0 -1 -1 0.06
-1 0 -1 0.03
-1 -1 -1 0.05
1 1 0 0.055
1 0 0 0.015
1 -1 0 0.065
-1 1 0 0.05
-1 0 0 0.005
-1 -1 0 0.055
1 1 1 0.055
1 0 1 0.035
0 1 1 0.06
0 0 1 0.04
-1 1 1 0.05
0 -1 1 0.06
-1 0 1 0.03
-1 -1 1 0.05

loop_
_geom_angle_atom_site_label_1
_geom_angle_atom_site_label_2
_geom_angle_atom_site_label_3
_geom_angle
_geom_angle_site_symmetry_1
_geom_angle_site_symmetry_3
N1 C1 S1 113.7(2) . .
N1 C1 H1 123.1 . .
S1 C1 H1 123.1 . .
C3 C2 S1 110.2(2) . .
C3 C2 H2 124.9 . .
S1 C2 H2 124.9 . .
C2 C3 N1 114.3(2) . .
C2 C3 C4 130.6(2) . .
N1 C3 C4 115.1(2) . .
O2 C4 O1 124.9(2) . .
O2 C4 C3 120.6(2) . .
O1 C4 C3 114.6(2) . .
C1 N1 C3 111.4(2) . .
C1 N1 Cu1 138.05(19) . .
C3 N1 Cu1 110.53(17) . .
C4 O1 Cu1 114.76(16) . .
C1 S1 C2 90.35(14) . .
O1 Cu1 O1 180 3_665 .
O1 Cu1 N1 83.25(8) 3_665 3_665
O1 Cu1 N1 96.75(8) . 3_665
O1 Cu1 N1 96.75(8) 3_665 .
O1 Cu1 N1 83.25(8) . .
N1 Cu1 N1 180 3_665 .
H3V O3 H3W 115(4) . .
H4V O4 H4W 108(4) . .

loop_
_geom_bond_atom_site_label_1
_geom_bond_atom_site_label_2
_geom_bond_distance
_geom_bond_site_symmetry_2
C1 N1 1.309(3) .
C1 S1 1.697(3) .
C1 H1 0.93 .
C2 C3 1.347(4) .
C2 S1 1.702(3) .
C2 H2 0.93 .
C3 N1 1.379(3) .
C3 C4 1.493(4) .
C4 O2 1.240(3) .
C4 O1 1.274(3) .
N1 Cu1 1.974(2) .
O1 Cu1 1.9620(18) .
Cu1 O1 1.9620(18) 3_665
Cu1 N1 1.974(2) 3_665
O3 H3V 0.825(19) .
O3 H3W 0.810(18) .
O4 H4V 0.813(19) .
O4 H4W 0.845(19) .

loop_
_geom_hbond_atom_site_label_D
_geom_hbond_atom_site_label_H
_geom_hbond_atom_site_label_A
_geom_hbond_distance_DH
_geom_hbond_distance_HA
_geom_hbond_distance_DA
_geom_hbond_angle_DHA
_geom_hbond_site_symmetry_A
O3 H3V O4 0.825(19) 1.99(2) 2.804(4) 170(6) 1_655
O3 H3W O4 0.810(18) 2.05(2) 2.826(4) 161(3) 3_665
O4 H4V O2 0.813(19) 2.01(2) 2.820(3) 171(4) 2_655
O4 H4W O3 0.845(19) 1.901(19) 2.746(4) 179(5) 2_655
